data_4101477
loop_
_publ_author_name
'Bradley, Christopher A'
'Lobkovsky, Emil'
'Keresztes, Ivan'
'Chirik, Paul J'

_publ_section_title
;
 Synthesis of bis(indenyl)zirconium dihydrides and subsequent
 rearrangement to eta5,eta3-4,5-dihydroindenediyl ligands: evidence for
 intermediates during the hydrogenation to tetrahydroindenyl
 derivatives.
;
_journal_issue 19
_journal_name_full 'Journal of the American Chemical Society'
_journal_page_first 6454
_journal_page_last 6467
_journal_paper_doi 10.1021/ja060472z
_journal_volume 128
_journal_year 2006
_chemical_formula_sum 'C30 H56 Si4 Zr'
_chemical_formula_weight 620.33
_chemical_name_systematic
; 
 ? 
;
_space_group_IT_number 2
_symmetry_space_group_name_Hall '-P 1'
_symmetry_space_group_name_H-M 'P -1'
_atom_sites_solution_hydrogens difmap
_atom_sites_solution_primary direct
_atom_sites_solution_secondary difmap
_audit_creation_method SHELXL-97
_cell_angle_alpha 84.445(3)
_cell_angle_beta 81.887(2)
_cell_angle_gamma 72.518(3)
_cell_formula_units_Z 2
_cell_length_a 10.2537(3)
_cell_length_b 12.3260(5)
_cell_length_c 14.6483(7)
_cell_measurement_temperature 173(2)
_cell_volume 1745.27(12)
_computing_cell_refinement 'Bruker SAINT'
_computing_data_collection 'Bruker SMART'
_computing_data_reduction 'Bruker SAINT'
_computing_molecular_graphics 'Bruker SHELXTL'
_computing_publication_material 'Bruker SHELXTL'
_computing_structure_refinement 'SHELXL-97 (Sheldrick, 1997)'
_computing_structure_solution 'SHELXS-97 (Sheldrick, 1990)'
_diffrn_ambient_temperature 173(2)
_diffrn_measured_fraction_theta_full 0.864
_diffrn_measured_fraction_theta_max 0.864
_diffrn_measurement_device_type 'CCD area detector'
_diffrn_measurement_method 'phi and omega scans'
_diffrn_radiation_monochromator graphite
_diffrn_radiation_source 'fine-focus sealed tube'
_diffrn_radiation_type MoK\a
_diffrn_radiation_wavelength 0.71073
_diffrn_reflns_av_R_equivalents 0.0286
_diffrn_reflns_av_sigmaI/netI 0.0341
_diffrn_reflns_limit_h_max 14
_diffrn_reflns_limit_h_min -14
_diffrn_reflns_limit_k_max 17
_diffrn_reflns_limit_k_min -17
_diffrn_reflns_limit_l_max 19
_diffrn_reflns_limit_l_min -20
_diffrn_reflns_number 21826
_diffrn_reflns_theta_full 30.51
_diffrn_reflns_theta_max 30.51
_diffrn_reflns_theta_min 1.74
_exptl_absorpt_coefficient_mu 0.469
_exptl_absorpt_correction_T_max 0.9121
_exptl_absorpt_correction_T_min 0.8347
_exptl_absorpt_correction_type multi-scan
_exptl_absorpt_process_details SADABS
_exptl_crystal_density_diffrn 1.180
_exptl_crystal_density_method 'not measured'
_exptl_crystal_F_000 664
_exptl_crystal_size_max 0.40
_exptl_crystal_size_mid 0.30
_exptl_crystal_size_min 0.20
_refine_diff_density_max 1.630
_refine_diff_density_min -0.879
_refine_diff_density_rms 0.069
_refine_ls_extinction_method none
_refine_ls_goodness_of_fit_ref 1.081
_refine_ls_hydrogen_treatment refall
_refine_ls_matrix_type full
_refine_ls_number_parameters 540
_refine_ls_number_reflns 9201
_refine_ls_number_restraints 0
_refine_ls_restrained_S_all 1.081
_refine_ls_R_factor_all 0.0540
_refine_ls_R_factor_gt 0.0431
_refine_ls_shift/su_max 0.089
_refine_ls_shift/su_mean 0.003
_refine_ls_structure_factor_coef Fsqd
_refine_ls_weighting_details 'calc w=1/[\s^2^(Fo^2^)+(0.0430P)^2^+1.2517P] where P=(Fo^2^+2Fc^2^)/3'
_refine_ls_weighting_scheme calc
_refine_ls_wR_factor_gt 0.0944
_refine_ls_wR_factor_ref 0.0988
_reflns_number_gt 7866
_reflns_number_total 9201
_reflns_threshold_expression >2sigma(I)
_cod_data_source_file ja060472zsi20060120_034159.cif
_cod_data_source_block cb2
_cod_database_code 4101477

loop_
_symmetry_equiv_pos_as_xyz
'x, y, z'
'-x, -y, -z'

loop_
_atom_site_label
_atom_site_type_symbol
_atom_site_fract_x
_atom_site_fract_y
_atom_site_fract_z
_atom_site_U_iso_or_equiv
_atom_site_adp_type
_atom_site_occupancy
_atom_site_symmetry_multiplicity
_atom_site_calc_flag
Zr1 Zr -0.430133(18) 0.276538(16) 0.212494(13) 0.02196(5) Uani 1 1 d
H1M H -0.490(3) 0.417(3) 0.264(2) 0.057(9) Uiso 1 1 d
H2M H -0.479(3) 0.312(3) 0.103(2) 0.066(10) Uiso 1 1 d
Si1 Si -0.21027(5) 0.23315(5) -0.03009(4) 0.02377(11) Uani 1 1 d
Si2 Si -0.09952(6) 0.11609(5) 0.35021(4) 0.02546(12) Uani 1 1 d
Si3 Si -0.45891(6) -0.04467(5) 0.27037(4) 0.02479(11) Uani 1 1 d
Si4 Si -0.69513(7) 0.39847(5) 0.42018(4) 0.03136(13) Uani 1 1 d
C1 C -0.18591(18) 0.20579(17) 0.25261(13) 0.0218(4) Uani 1 1 d
C2 C -0.18956(18) 0.16248(17) 0.16587(13) 0.0208(4) Uani 1 1 d
H2 H -0.171(2) 0.0877(19) 0.1557(15) 0.016(5) Uiso 1 1 d
C3 C -0.21889(18) 0.25200(16) 0.09614(13) 0.0205(4) Uani 1 1 d
C4 C -0.23310(17) 0.35387(16) 0.14070(12) 0.0195(4) Uani 1 1 d
C5 C -0.21312(18) 0.32645(16) 0.23468(13) 0.0204(4) Uani 1 1 d
C6 C -0.2089(2) 0.41456(19) 0.29818(15) 0.0304(4) Uani 1 1 d
H6B H -0.253(3) 0.404(3) 0.358(2) 0.051(8) Uiso 1 1 d
H6A H -0.115(3) 0.408(2) 0.306(2) 0.046(8) Uiso 1 1 d
C7 C -0.2668(3) 0.5351(2) 0.25842(19) 0.0464(6) Uani 1 1 d
H7B H -0.234(3) 0.585(3) 0.292(2) 0.049(8) Uiso 1 1 d
H7A H -0.380(4) 0.555(3) 0.257(3) 0.082(12) Uiso 1 1 d
C8 C -0.2209(3) 0.5504(2) 0.15753(19) 0.0454(6) Uani 1 1 d
H8B H -0.258(3) 0.628(3) 0.135(2) 0.052(8) Uiso 1 1 d
H8A H -0.103(4) 0.528(3) 0.158(3) 0.095(13) Uiso 1 1 d
C9 C -0.2631(2) 0.47378(18) 0.09830(14) 0.0268(4) Uani 1 1 d
H9B H -0.218(2) 0.474(2) 0.0388(18) 0.031(6) Uiso 1 1 d
H9A H -0.359(3) 0.504(2) 0.0886(18) 0.037(7) Uiso 1 1 d
C10 C -0.52887(18) 0.11413(16) 0.26603(13) 0.0202(4) Uani 1 1 d
C11 C -0.54158(19) 0.18187(17) 0.34264(13) 0.0212(4) Uani 1 1 d
H11 H -0.495(2) 0.155(2) 0.3935(17) 0.025(6) Uiso 1 1 d
C12 C -0.6372(2) 0.29111(17) 0.32963(13) 0.0235(4) Uani 1 1 d
C13 C -0.68521(18) 0.29091(17) 0.24256(13) 0.0218(4) Uani 1 1 d
C14 C -0.7901(2) 0.3841(2) 0.19492(16) 0.0308(5) Uani 1 1 d
H14B H -0.863(3) 0.424(2) 0.2382(19) 0.042(7) Uiso 1 1 d
H14A H -0.750(3) 0.446(2) 0.167(2) 0.044(8) Uiso 1 1 d
C15 C -0.8488(2) 0.3366(2) 0.12265(18) 0.0391(6) Uani 1 1 d
H15B H -0.909(3) 0.296(2) 0.1547(19) 0.041(7) Uiso 1 1 d
H15A H -0.903(3) 0.398(3) 0.086(2) 0.050(8) Uiso 1 1 d
C16 C -0.7367(2) 0.2575(2) 0.06127(17) 0.0406(6) Uani 1 1 d
H16B H -0.783(3) 0.230(3) 0.017(2) 0.055(9) Uiso 1 1 d
H16A H -0.668(3) 0.302(3) 0.031(2) 0.051(8) Uiso 1 1 d
C17 C -0.6563(2) 0.1529(2) 0.11617(16) 0.0346(5) Uani 1 1 d
H17B H -0.711(3) 0.107(2) 0.1331(18) 0.035(7) Uiso 1 1 d
H17A H -0.573(3) 0.113(2) 0.0787(19) 0.040(7) Uiso 1 1 d
C18 C -0.61974(18) 0.18427(17) 0.20429(13) 0.0214(4) Uani 1 1 d
C19 C 0.0575(3) 0.1586(3) 0.3616(2) 0.0466(6) Uani 1 1 d
H19C H 0.110(4) 0.111(3) 0.407(3) 0.071(11) Uiso 1 1 d
H19B H 0.031(4) 0.229(3) 0.381(3) 0.072(11) Uiso 1 1 d
H19A H 0.114(4) 0.150(3) 0.303(3) 0.090(13) Uiso 1 1 d
C20 C -0.2082(3) 0.1326(3) 0.46410(17) 0.0415(6) Uani 1 1 d
H20C H -0.246(3) 0.210(3) 0.477(2) 0.049(8) Uiso 1 1 d
H20B H -0.155(3) 0.088(3) 0.510(2) 0.062(10) Uiso 1 1 d
H20A H -0.281(3) 0.104(3) 0.464(2) 0.061(10) Uiso 1 1 d
C21 C -0.0408(3) -0.0355(2) 0.3186(2) 0.0404(6) Uani 1 1 d
H21C H 0.031(4) -0.045(3) 0.274(3) 0.088(13) Uiso 1 1 d
H21B H -0.108(3) -0.064(3) 0.298(2) 0.054(9) Uiso 1 1 d
H21A H -0.010(4) -0.088(3) 0.373(3) 0.082(12) Uiso 1 1 d
C22 C -0.0463(3) 0.2589(3) -0.08709(18) 0.0453(6) Uani 1 1 d
H22C H -0.040(3) 0.253(3) -0.149(2) 0.058(9) Uiso 1 1 d
H22B H 0.036(4) 0.209(3) -0.064(3) 0.073(11) Uiso 1 1 d
H22A H -0.043(3) 0.336(3) -0.079(2) 0.065(10) Uiso 1 1 d
C23 C -0.3549(3) 0.3311(3) -0.08856(17) 0.0402(6) Uani 1 1 d
H23C H -0.435(3) 0.306(3) -0.074(2) 0.056(9) Uiso 1 1 d
H23B H -0.330(4) 0.323(3) -0.155(3) 0.084(12) Uiso 1 1 d
H23A H -0.373(3) 0.404(3) -0.075(2) 0.065(10) Uiso 1 1 d
C24 C -0.2030(3) 0.0824(2) -0.04362(19) 0.0431(6) Uani 1 1 d
H24A H -0.292(4) 0.071(3) -0.024(3) 0.078(11) Uiso 1 1 d
H24C H -0.186(3) 0.067(3) -0.104(2) 0.059(9) Uiso 1 1 d
H24B H -0.132(3) 0.027(3) -0.014(2) 0.062(10) Uiso 1 1 d
C25 C -0.3334(3) -0.1000(2) 0.1691(2) 0.0499(7) Uani 1 1 d
H25C H -0.304(3) -0.178(3) 0.174(2) 0.061(10) Uiso 1 1 d
H25B H -0.377(4) -0.081(3) 0.117(3) 0.081(13) Uiso 1 1 d
H25A H -0.256(4) -0.071(3) 0.165(3) 0.088(13) Uiso 1 1 d
C26 C -0.6051(3) -0.1069(2) 0.2758(2) 0.0424(6) Uani 1 1 d
H26B H -0.576(3) -0.187(3) 0.283(2) 0.064(10) Uiso 1 1 d
H26A H -0.647(4) -0.090(3) 0.221(3) 0.093(13) Uiso 1 1 d
H26C H -0.675(4) -0.076(3) 0.322(3) 0.090(13) Uiso 1 1 d
C27 C -0.3798(3) -0.0926(2) 0.3798(2) 0.0434(6) Uani 1 1 d
H27A H -0.332(4) -0.169(3) 0.381(3) 0.076(11) Uiso 1 1 d
H27C H -0.308(3) -0.060(3) 0.387(2) 0.058(9) Uiso 1 1 d
H27B H -0.447(4) -0.076(3) 0.428(3) 0.066(10) Uiso 1 1 d
C28 C -0.8486(3) 0.3709(3) 0.49308(19) 0.0422(6) Uani 1 1 d
H28C H -0.875(4) 0.415(3) 0.542(3) 0.081(12) Uiso 1 1 d
H28B H -0.829(3) 0.285(3) 0.521(2) 0.064(10) Uiso 1 1 d
H28A H -0.923(3) 0.392(3) 0.457(2) 0.064(10) Uiso 1 1 d
C29 C -0.7447(4) 0.5496(3) 0.3738(2) 0.0566(8) Uani 1 1 d
H29C H -0.665(3) 0.564(3) 0.341(2) 0.050(8) Uiso 1 1 d
H29B H -0.822(4) 0.560(3) 0.338(2) 0.066(11) Uiso 1 1 d
H29A H -0.784(4) 0.603(3) 0.420(3) 0.084(12) Uiso 1 1 d
C30 C -0.5538(3) 0.3724(2) 0.49466(17) 0.0371(5) Uani 1 1 d
H30C H -0.582(3) 0.425(3) 0.545(2) 0.063(10) Uiso 1 1 d
H30B H -0.475(3) 0.386(3) 0.461(2) 0.059(9) Uiso 1 1 d
H30A H -0.532(3) 0.297(3) 0.522(2) 0.052(9) Uiso 1 1 d

loop_
_atom_site_aniso_label
_atom_site_aniso_U_11
_atom_site_aniso_U_22
_atom_site_aniso_U_33
_atom_site_aniso_U_23
_atom_site_aniso_U_13
_atom_site_aniso_U_12
Zr1 0.01821(7) 0.02362(10) 0.02409(9) 0.00612(7) -0.00249(6) -0.00844(7)
Si1 0.0250(2) 0.0286(3) 0.0180(2) -0.0017(2) -0.00289(19) -0.0080(2)
Si2 0.0258(2) 0.0296(3) 0.0228(3) 0.0061(2) -0.0080(2) -0.0109(2)
Si3 0.0290(2) 0.0187(3) 0.0263(3) -0.0010(2) 0.0011(2) -0.0085(2)
Si4 0.0372(3) 0.0250(3) 0.0287(3) -0.0076(2) 0.0025(2) -0.0052(3)
C1 0.0213(7) 0.0265(10) 0.0188(8) 0.0024(7) -0.0036(6) -0.0095(7)
C2 0.0207(7) 0.0180(9) 0.0234(9) -0.0007(7) -0.0036(7) -0.0050(7)
C3 0.0206(7) 0.0232(9) 0.0181(8) -0.0004(7) -0.0017(6) -0.0077(7)
C4 0.0179(7) 0.0218(9) 0.0192(8) 0.0002(7) -0.0003(6) -0.0076(7)
C5 0.0196(7) 0.0233(9) 0.0194(8) -0.0019(7) -0.0014(6) -0.0080(7)
C6 0.0399(11) 0.0310(11) 0.0232(10) -0.0056(8) -0.0040(8) -0.0132(9)
C7 0.0776(18) 0.0300(13) 0.0366(13) -0.0063(10) -0.0077(13) -0.0214(13)
C8 0.0738(17) 0.0261(12) 0.0418(14) 0.0010(10) -0.0090(13) -0.0227(12)
C9 0.0323(9) 0.0236(10) 0.0239(9) 0.0033(7) -0.0020(8) -0.0091(8)
C10 0.0226(8) 0.0193(9) 0.0194(8) -0.0009(6) 0.0002(6) -0.0083(7)
C11 0.0270(8) 0.0219(9) 0.0157(8) -0.0003(7) -0.0011(7) -0.0093(7)
C12 0.0264(8) 0.0215(10) 0.0217(9) -0.0021(7) 0.0025(7) -0.0077(8)
C13 0.0183(7) 0.0230(9) 0.0240(9) 0.0008(7) 0.0018(7) -0.0082(7)
C14 0.0235(9) 0.0293(12) 0.0356(11) 0.0027(9) -0.0024(8) -0.0034(9)
C15 0.0288(10) 0.0471(15) 0.0412(13) 0.0100(11) -0.0128(9) -0.0107(10)
C16 0.0372(11) 0.0569(16) 0.0302(12) 0.0022(10) -0.0125(9) -0.0152(11)
C17 0.0403(11) 0.0401(13) 0.0288(11) -0.0055(9) -0.0124(9) -0.0150(10)
C18 0.0218(7) 0.0233(9) 0.0209(9) 0.0001(7) -0.0028(7) -0.0096(7)
C19 0.0423(12) 0.0498(16) 0.0571(17) 0.0187(13) -0.0266(12) -0.0250(11)
C20 0.0436(12) 0.0550(17) 0.0234(11) 0.0063(10) -0.0076(10) -0.0118(12)
C21 0.0428(12) 0.0352(14) 0.0419(14) 0.0051(10) -0.0154(11) -0.0069(11)
C22 0.0359(11) 0.0730(19) 0.0301(12) -0.0093(12) 0.0070(10) -0.0235(13)
C23 0.0398(12) 0.0492(16) 0.0271(11) 0.0078(10) -0.0089(10) -0.0067(12)
C24 0.0665(16) 0.0364(13) 0.0318(12) -0.0081(10) -0.0128(12) -0.0180(13)
C25 0.0637(17) 0.0230(13) 0.0537(17) -0.0122(11) 0.0223(14) -0.0090(13)
C26 0.0458(12) 0.0358(13) 0.0537(16) 0.0014(11) -0.0106(12) -0.0232(11)
C27 0.0515(14) 0.0331(14) 0.0482(15) 0.0124(11) -0.0189(12) -0.0150(12)
C28 0.0325(11) 0.0523(17) 0.0359(13) -0.0116(11) 0.0047(10) -0.0048(11)
C29 0.077(2) 0.0287(15) 0.0531(18) -0.0054(12) 0.0028(17) -0.0034(15)
C30 0.0441(12) 0.0397(13) 0.0327(12) -0.0116(10) 0.0004(10) -0.0190(11)

loop_
_atom_type_symbol
_atom_type_description
_atom_type_scat_dispersion_real
_atom_type_scat_dispersion_imag
_atom_type_scat_source
C C 0.0033 0.0016 'International Tables Vol C Tables 4.2.6.8 and 6.1.1.4'
H H 0.0000 0.0000 'International Tables Vol C Tables 4.2.6.8 and 6.1.1.4'
Si Si 0.0817 0.0704 'International Tables Vol C Tables 4.2.6.8 and 6.1.1.4'
Zr Zr -2.9673 0.5597 'International Tables Vol C Tables 4.2.6.8 and 6.1.1.4'

loop_
_geom_angle_atom_site_label_1
_geom_angle_atom_site_label_2
_geom_angle_atom_site_label_3
_geom_angle
H2M Zr1 H1M 101.5(14)
H2M Zr1 C11 127.5(11)
H1M Zr1 C11 93.7(9)
H2M Zr1 C2 97.4(10)
H1M Zr1 C2 127.9(9)
C11 Zr1 C2 111.84(6)
H2M Zr1 C12 110.3(10)
H1M Zr1 C12 68.4(9)
C11 Zr1 C12 33.23(7)
C2 Zr1 C12 144.68(6)
H2M Zr1 C10 102.6(11)
H1M Zr1 C10 123.7(9)
C11 Zr1 C10 33.39(6)
C2 Zr1 C10 98.08(6)
C12 Zr1 C10 55.68(6)
H2M Zr1 C3 70.6(10)
H1M Zr1 C3 114.0(9)
C11 Zr1 C3 144.22(6)
C2 Zr1 C3 33.01(6)
C12 Zr1 C3 177.34(6)
C10 Zr1 C3 121.81(6)
H2M Zr1 C1 126.2(10)
H1M Zr1 C1 101.0(9)
C11 Zr1 C1 98.79(6)
C2 Zr1 C1 33.28(6)
C12 Zr1 C1 123.31(6)
C10 Zr1 C1 104.17(6)
C3 Zr1 C1 55.61(6)
H2M Zr1 C4 81.7(11)
H1M Zr1 C4 81.7(9)
C11 Zr1 C4 150.67(6)
C2 Zr1 C4 53.68(6)
C12 Zr1 C4 149.26(6)
C10 Zr1 C4 151.70(6)
C3 Zr1 C4 32.82(6)
C1 Zr1 C4 54.41(6)
H2M Zr1 C13 78.6(11)
H1M Zr1 C13 82.3(9)
C11 Zr1 C13 53.95(6)
C2 Zr1 C13 149.35(6)
C12 Zr1 C13 32.90(6)
C10 Zr1 C13 54.36(6)
C3 Zr1 C13 147.25(6)
C1 Zr1 C13 152.74(6)
C4 Zr1 C13 151.48(6)
H2M Zr1 C5 113.9(11)
H1M Zr1 C5 74.1(9)
C11 Zr1 C5 118.65(6)
C2 Zr1 C5 53.84(6)
C12 Zr1 C5 126.24(6)
C10 Zr1 C5 135.42(6)
C3 Zr1 C5 54.51(6)
C1 Zr1 C5 32.80(6)
C4 Zr1 C5 32.25(6)
C13 Zr1 C5 155.03(6)
H2M Zr1 C18 74.1(11)
H1M Zr1 C18 114.5(9)
C11 Zr1 C18 53.99(6)
C2 Zr1 C18 117.26(6)
C12 Zr1 C18 54.53(6)
C10 Zr1 C18 32.69(6)
C3 Zr1 C18 124.09(6)
C1 Zr1 C18 134.94(6)
C4 Zr1 C18 152.93(6)
C13 Zr1 C18 32.21(6)
C5 Zr1 C18 167.65(6)
C23 Si1 C24 109.58(14)
C23 Si1 C22 108.03(13)
C24 Si1 C22 109.10(14)
C23 Si1 C3 115.23(11)
C24 Si1 C3 107.76(11)
C22 Si1 C3 106.99(10)
C20 Si2 C21 111.21(13)
C20 Si2 C19 107.44(14)
C21 Si2 C19 107.38(13)
C20 Si2 C1 114.19(11)
C21 Si2 C1 108.23(11)
C19 Si2 C1 108.14(11)
C25 Si3 C27 110.74(16)
C25 Si3 C26 108.13(14)
C27 Si3 C26 106.87(13)
C25 Si3 C10 113.73(11)
C27 Si3 C10 108.36(11)
C26 Si3 C10 108.77(11)
C29 Si4 C30 110.43(15)
C29 Si4 C12 114.45(13)
C30 Si4 C12 107.85(10)
C29 Si4 C28 108.33(15)
C30 Si4 C28 108.23(12)
C12 Si4 C28 107.36(11)
C5 C1 C2 105.22(16)
C5 C1 Si2 127.44(14)
C2 C1 Si2 123.74(15)
C5 C1 Zr1 74.50(10)
C2 C1 Zr1 71.63(10)
Si2 C1 Zr1 135.09(9)
C3 C2 C1 111.04(17)
C3 C2 Zr1 75.02(10)
C1 C2 Zr1 75.09(10)
C2 C3 C4 105.40(16)
C2 C3 Si1 125.54(15)
C4 C3 Si1 128.34(14)
C2 C3 Zr1 71.97(10)
C4 C3 Zr1 74.40(10)
Si1 C3 Zr1 125.80(9)
C5 C4 C3 109.43(16)
C5 C4 C9 122.87(17)
C3 C4 C9 127.69(17)
C5 C4 Zr1 74.19(10)
C3 C4 Zr1 72.77(10)
C9 C4 Zr1 119.95(12)
C4 C5 C1 108.90(16)
C4 C5 C6 122.08(17)
C1 C5 C6 128.75(18)
C4 C5 Zr1 73.56(10)
C1 C5 Zr1 72.69(10)
C6 C5 Zr1 124.54(13)
C5 C6 C7 112.13(19)
C8 C7 C6 113.3(2)
C7 C8 C9 113.0(2)
C4 C9 C8 110.86(18)
C18 C10 C11 105.60(16)
C18 C10 Si3 127.05(14)
C11 C10 Si3 123.97(14)
C18 C10 Zr1 74.96(10)
C11 C10 Zr1 71.15(10)
Si3 C10 Zr1 134.78(9)
C12 C11 C10 110.69(17)
C12 C11 Zr1 75.15(11)
C10 C11 Zr1 75.46(10)
C11 C12 C13 105.62(17)
C11 C12 Si4 123.32(15)
C13 C12 Si4 130.65(15)
C11 C12 Zr1 71.62(10)
C13 C12 Zr1 75.02(10)
Si4 C12 Zr1 123.64(9)
C18 C13 C12 109.10(17)
C18 C13 C14 122.26(18)
C12 C13 C14 128.63(18)
C18 C13 Zr1 74.13(10)
C12 C13 Zr1 72.08(10)
C14 C13 Zr1 120.98(12)
C13 C14 C15 111.24(19)
C16 C15 C14 111.83(19)
C15 C16 C17 111.8(2)
C18 C17 C16 111.9(2)
C13 C18 C10 108.99(17)
C13 C18 C17 122.40(18)
C10 C18 C17 128.38(18)
C13 C18 Zr1 73.66(10)
C10 C18 Zr1 72.35(10)
C17 C18 Zr1 124.59(13)

loop_
_geom_bond_atom_site_label_1
_geom_bond_atom_site_label_2
_geom_bond_distance
Zr1 H2M 1.72(3)
Zr1 H1M 1.85(3)
Zr1 C11 2.4612(18)
Zr1 C2 2.4809(18)
Zr1 C12 2.5069(18)
Zr1 C10 2.5173(18)
Zr1 C3 2.5203(17)
Zr1 C1 2.5260(18)
Zr1 C4 2.5415(16)
Zr1 C13 2.5452(17)
Zr1 C5 2.5497(17)
Zr1 C18 2.5511(17)
Si1 C23 1.864(3)
Si1 C24 1.866(3)
Si1 C22 1.870(2)
Si1 C3 1.8723(19)
Si2 C20 1.863(3)
Si2 C21 1.866(3)
Si2 C19 1.869(2)
Si2 C1 1.875(2)
Si3 C25 1.857(3)
Si3 C27 1.863(3)
Si3 C26 1.867(2)
Si3 C10 1.870(2)
Si4 C29 1.863(3)
Si4 C30 1.869(3)
Si4 C12 1.873(2)
Si4 C28 1.873(3)
C1 C5 1.433(3)
C1 C2 1.434(3)
C2 C3 1.421(3)
C3 C4 1.430(3)
C4 C5 1.414(3)
C4 C9 1.506(3)
C5 C6 1.510(3)
C6 C7 1.516(4)
C7 C8 1.498(4)
C8 C9 1.530(3)
C10 C18 1.427(3)
C10 C11 1.431(3)
C11 C12 1.421(3)
C12 C13 1.431(3)
C13 C18 1.414(3)
C13 C14 1.510(3)
C14 C15 1.529(4)
C15 C16 1.512(4)
C16 C17 1.529(4)
C17 C18 1.509(3)
